data_1516838
loop_
_publ_author_name
'Price, Jacquelyn T.'
'Paquette, Joseph A.'
'Harrison, Christopher S.'
'Bauld, Reg'
'Fanchini, Giovanni'
'Gilroy, Joe B.'

_publ_section_title
;
 6-Oxoverdazyl radical polymers with tunable electrochemical properties
;
_journal_name_full 'Polymer Chemistry'
_journal_paper_doi 10.1039/c4py00829d
_journal_year 2014
_chemical_formula_sum 'C19 H27 N4 O3'
_chemical_formula_weight 359.44
_chemical_name_systematic
;
 ?
;
_space_group_crystal_system monoclinic
_space_group_IT_number 14
_space_group_name_Hall '-P 2ybc'
_space_group_name_H-M_alt 'P 1 21/c 1'
_symmetry_space_group_name_Hall '-P 2ybc'
_symmetry_space_group_name_H-M 'P 1 21/c 1'
_atom_sites_solution_hydrogens difmap
_audit_creation_method SHELXL-2013
_cell_angle_alpha 90
_cell_angle_beta 105.364(12)
_cell_angle_gamma 90
_cell_formula_units_Z 4
_cell_length_a 18.930(7)
_cell_length_b 5.8718(19)
_cell_length_c 18.364(5)
_cell_measurement_reflns_used 7662
_cell_measurement_temperature 110(2)
_cell_measurement_theta_max 33.03
_cell_measurement_theta_min 2.75
_cell_volume 1968.3(11)
_computing_cell_refinement SAINT
_computing_data_collection Apex2
_computing_data_reduction SAINT
_computing_molecular_graphics XP
_computing_publication_material cif2tables.py
_computing_structure_refinement SHELXL
_computing_structure_solution XS
_diffrn_ambient_temperature 110(2)
_diffrn_measured_fraction_theta_full 0.999
_diffrn_measured_fraction_theta_max 0.890
_diffrn_measurement_device_type 'Bruker APEX-II CCD'
_diffrn_measurement_method 'phi and omega scans'
_diffrn_radiation_monochromator graphite
_diffrn_radiation_type MoK\a
_diffrn_radiation_wavelength 0.71073
_diffrn_reflns_av_R_equivalents 0.0548
_diffrn_reflns_av_unetI/netI 0.0579
_diffrn_reflns_Laue_measured_fraction_full 0.999
_diffrn_reflns_Laue_measured_fraction_max 0.890
_diffrn_reflns_limit_h_max 31
_diffrn_reflns_limit_h_min -30
_diffrn_reflns_limit_k_max 9
_diffrn_reflns_limit_k_min -4
_diffrn_reflns_limit_l_max 29
_diffrn_reflns_limit_l_min -27
_diffrn_reflns_number 50062
_diffrn_reflns_point_group_measured_fraction_full 0.999
_diffrn_reflns_point_group_measured_fraction_max 0.890
_diffrn_reflns_theta_full 25.242
_diffrn_reflns_theta_max 37.015
_diffrn_reflns_theta_min 1.116
_diffrn_source 'sealed tube'
_exptl_absorpt_coefficient_mu 0.084
_exptl_absorpt_correction_T_max 0.7473
_exptl_absorpt_correction_T_min 0.6509
_exptl_absorpt_correction_type multi-scan
_exptl_absorpt_process_details SADABS
_exptl_crystal_colour red
_exptl_crystal_density_diffrn 1.213
_exptl_crystal_description block
_exptl_crystal_F_000 772
_exptl_crystal_size_max 0.510
_exptl_crystal_size_mid 0.170
_exptl_crystal_size_min 0.052
_refine_diff_density_max 0.444
_refine_diff_density_min -0.304
_refine_diff_density_rms 0.076
_refine_ls_extinction_method none
_refine_ls_goodness_of_fit_ref 1.041
_refine_ls_hydrogen_treatment refall
_refine_ls_matrix_type full
_refine_ls_number_parameters 343
_refine_ls_number_reflns 8901
_refine_ls_number_restraints 0
_refine_ls_restrained_S_all 1.041
_refine_ls_R_factor_all 0.0891
_refine_ls_R_factor_gt 0.0515
_refine_ls_shift/su_max 0.001
_refine_ls_shift/su_mean 0.000
_refine_ls_structure_factor_coef Fsqd
_refine_ls_weighting_details 'w=1/[\s^2^(Fo^2^)+(0.0809P)^2^] where P=(Fo^2^+2Fc^2^)/3'
_refine_ls_weighting_scheme calc
_refine_ls_wR_factor_gt 0.1282
_refine_ls_wR_factor_ref 0.1527
_reflns_Friedel_coverage 0.000
_reflns_number_gt 5922
_reflns_number_total 8901
_reflns_threshold_expression 'I > 2\s(I)'
_cod_data_source_file c4py00829d2.cif
_cod_data_source_block b14078
_cod_database_code 1516838
_shelx_space_group_comment
;
The symmetry employed for this shelxl refinement is uniquely defined
by the following loop, which should always be used as a source of
symmetry information in preference to the above space-group names.
They are only intended as comments.
;
_shelx_estimated_absorpt_t_min 0.959
_shelx_estimated_absorpt_t_max 0.996
_shelxl_version_number 2013-3

loop_
_space_group_symop_operation_xyz
'x, y, z'
'-x, y+1/2, -z+1/2'
'-x, -y, -z'
'x, -y-1/2, z-1/2'

loop_
_atom_site_label
_atom_site_type_symbol
_atom_site_fract_x
_atom_site_fract_y
_atom_site_fract_z
_atom_site_U_iso_or_equiv
_atom_site_adp_type
_atom_site_occupancy
_atom_site_site_symmetry_order
_atom_site_calc_flag
O2 O 0.52093(4) 0.13374(14) 0.36449(4) 0.02513(18) Uani 1 1 d
O3 O 0.53001(4) 0.23532(13) 0.48544(4) 0.02426(17) Uani 1 1 d
O1 O 0.02312(4) 0.56115(11) 0.13462(4) 0.01799(15) Uani 1 1 d
N1 N 0.12501(4) 0.58480(13) 0.23500(5) 0.01432(15) Uani 1 1 d
N2 N 0.19593(4) 0.52956(13) 0.26993(5) 0.01546(16) Uani 1 1 d
N3 N 0.12668(4) 0.36515(13) 0.13112(4) 0.01376(15) Uani 1 1 d
N4 N 0.19790(4) 0.30348(13) 0.16285(4) 0.01417(15) Uani 1 1 d
C5 C 0.12716(6) 0.96646(17) 0.28948(7) 0.0221(2) Uani 1 1 d
H1 H 0.1785(8) 0.954(2) 0.3161(8) 0.033(4) Uiso 1 1 d
H16 H 0.1025(7) 1.063(2) 0.3198(8) 0.031(4) Uiso 1 1 d
H17 H 0.1251(7) 1.032(3) 0.2386(9) 0.038(4) Uiso 1 1 d
C3 C 0.08959(5) 0.73605(15) 0.27913(5) 0.01513(17) Uani 1 1 d
H15 H 0.0394(6) 0.749(2) 0.2479(7) 0.018(3) Uiso 1 1 d
C1 C 0.22795(5) 0.39023(15) 0.23102(5) 0.01327(16) Uani 1 1 d
C9 C 0.30460(5) 0.32419(15) 0.26777(5) 0.01392(17) Uani 1 1 d
C14 C 0.34950(5) 0.46613(16) 0.32131(6) 0.01763(19) Uani 1 1 d
H7 H 0.3329(7) 0.607(2) 0.3324(8) 0.030(3) Uiso 1 1 d
C13 C 0.42176(5) 0.40828(17) 0.35595(6) 0.0207(2) Uani 1 1 d
H23 H 0.4532(7) 0.507(2) 0.3910(8) 0.030(4) Uiso 1 1 d
C12 C 0.44829(5) 0.20342(17) 0.33630(6) 0.01890(19) Uani 1 1 d
C15 C 0.55671(5) 0.15205(16) 0.43948(6) 0.01729(18) Uani 1 1 d
C16 C 0.63284(5) 0.04871(16) 0.45386(6) 0.01743(19) Uani 1 1 d
C17 C 0.62431(6) -0.20878(19) 0.43995(8) 0.0265(2) Uani 1 1 d
H2 H 0.5962(8) -0.282(3) 0.4697(9) 0.042(4) Uiso 1 1 d
H5 H 0.6735(8) -0.275(2) 0.4486(8) 0.033(4) Uiso 1 1 d
H6 H 0.5977(8) -0.241(3) 0.3852(9) 0.039(4) Uiso 1 1 d
C18 C 0.67268(6) 0.15571(19) 0.39966(7) 0.0233(2) Uani 1 1 d
H3 H 0.6764(8) 0.320(3) 0.4049(8) 0.038(4) Uiso 1 1 d
H4 H 0.6477(7) 0.124(2) 0.3452(9) 0.033(4) Uiso 1 1 d
H27 H 0.7234(7) 0.092(2) 0.4079(7) 0.027(3) Uiso 1 1 d
C2 C 0.08670(5) 0.50793(14) 0.16465(5) 0.01322(17) Uani 1 1 d
C6 C 0.09437(5) 0.27098(16) 0.05490(5) 0.01506(17) Uani 1 1 d
H14 H 0.0437(7) 0.332(2) 0.0392(7) 0.021(3) Uiso 1 1 d
C8 C 0.09363(6) 0.01228(17) 0.05905(7) 0.0229(2) Uani 1 1 d
H8 H 0.0644(8) -0.037(2) 0.0899(8) 0.034(4) Uiso 1 1 d
H9 H 0.1459(7) -0.043(2) 0.0782(8) 0.026(3) Uiso 1 1 d
H10 H 0.0745(7) -0.048(2) 0.0105(8) 0.026(3) Uiso 1 1 d
C7 C 0.13617(6) 0.35759(19) 0.00079(6) 0.0217(2) Uani 1 1 d
H11 H 0.1868(7) 0.289(2) 0.0144(7) 0.027(3) Uiso 1 1 d
H12 H 0.1403(8) 0.528(2) 0.0048(8) 0.037(4) Uiso 1 1 d
H13 H 0.1122(7) 0.308(2) -0.0492(8) 0.030(4) Uiso 1 1 d
C4 C 0.08997(6) 0.62444(18) 0.35368(6) 0.0217(2) Uani 1 1 d
H18 H 0.0640(8) 0.482(3) 0.3457(8) 0.040(4) Uiso 1 1 d
H19 H 0.0672(7) 0.724(2) 0.3862(8) 0.032(4) Uiso 1 1 d
H20 H 0.1401(6) 0.598(2) 0.3852(7) 0.018(3) Uiso 1 1 d
C10 C 0.33291(5) 0.11999(17) 0.24869(6) 0.01844(19) Uani 1 1 d
H21 H 0.3028(7) 0.022(2) 0.2103(8) 0.025(3) Uiso 1 1 d
C11 C 0.40481(6) 0.05928(17) 0.28323(6) 0.0204(2) Uani 1 1 d
H22 H 0.4256(7) -0.083(2) 0.2685(8) 0.030(4) Uiso 1 1 d
C19 C 0.67474(6) 0.0954(2) 0.53556(7) 0.0264(2) Uani 1 1 d
H24 H 0.6808(8) 0.264(2) 0.5420(8) 0.035(4) Uiso 1 1 d
H25 H 0.7226(8) 0.022(2) 0.5438(8) 0.038(4) Uiso 1 1 d
H26 H 0.6484(8) 0.030(3) 0.5724(9) 0.042(4) Uiso 1 1 d

loop_
_atom_site_aniso_label
_atom_site_aniso_U_11
_atom_site_aniso_U_22
_atom_site_aniso_U_33
_atom_site_aniso_U_23
_atom_site_aniso_U_13
_atom_site_aniso_U_12
O2 0.0156(3) 0.0376(4) 0.0187(4) -0.0083(3) -0.0016(3) 0.0105(3)
O3 0.0237(4) 0.0302(4) 0.0192(4) -0.0028(3) 0.0061(3) 0.0098(3)
O1 0.0126(3) 0.0200(3) 0.0194(4) -0.0002(3) 0.0007(3) 0.0015(2)
N1 0.0123(3) 0.0164(3) 0.0134(4) -0.0013(3) 0.0018(3) 0.0025(3)
N2 0.0128(3) 0.0177(3) 0.0144(4) -0.0024(3) 0.0011(3) 0.0030(3)
N3 0.0121(3) 0.0161(3) 0.0118(4) -0.0024(3) 0.0008(3) 0.0003(3)
N4 0.0118(3) 0.0163(3) 0.0131(4) -0.0010(3) 0.0010(3) 0.0004(3)
C5 0.0311(6) 0.0146(4) 0.0229(6) -0.0009(4) 0.0111(4) -0.0003(4)
C3 0.0160(4) 0.0151(4) 0.0146(4) -0.0008(3) 0.0046(3) 0.0034(3)
C1 0.0137(4) 0.0137(3) 0.0118(4) -0.0005(3) 0.0022(3) 0.0000(3)
C9 0.0132(4) 0.0162(4) 0.0117(4) -0.0015(3) 0.0021(3) 0.0010(3)
C14 0.0159(4) 0.0172(4) 0.0181(5) -0.0042(3) 0.0015(4) 0.0023(3)
C13 0.0160(4) 0.0216(4) 0.0213(5) -0.0060(4) -0.0007(4) 0.0018(4)
C12 0.0133(4) 0.0253(4) 0.0163(5) -0.0027(4) 0.0009(3) 0.0058(4)
C15 0.0150(4) 0.0187(4) 0.0167(5) -0.0015(3) 0.0017(3) 0.0021(3)
C16 0.0144(4) 0.0198(4) 0.0167(5) -0.0015(3) 0.0019(3) 0.0043(3)
C17 0.0237(5) 0.0202(4) 0.0346(7) -0.0013(4) 0.0060(5) 0.0049(4)
C18 0.0198(5) 0.0275(5) 0.0234(6) 0.0019(4) 0.0074(4) 0.0053(4)
C2 0.0144(4) 0.0116(3) 0.0136(4) 0.0007(3) 0.0037(3) -0.0014(3)
C6 0.0145(4) 0.0168(4) 0.0122(4) -0.0026(3) 0.0006(3) -0.0013(3)
C8 0.0288(5) 0.0175(4) 0.0205(5) -0.0039(4) 0.0031(4) -0.0065(4)
C7 0.0253(5) 0.0266(5) 0.0122(5) -0.0005(4) 0.0031(4) -0.0062(4)
C4 0.0286(5) 0.0188(4) 0.0209(5) 0.0033(4) 0.0123(4) 0.0037(4)
C10 0.0180(4) 0.0192(4) 0.0161(5) -0.0055(3) 0.0011(4) 0.0025(3)
C11 0.0193(4) 0.0222(4) 0.0178(5) -0.0058(4) 0.0018(4) 0.0067(4)
C19 0.0196(5) 0.0386(6) 0.0185(5) -0.0038(5) 0.0005(4) 0.0067(5)

loop_
_atom_type_symbol
_atom_type_description
_atom_type_scat_dispersion_real
_atom_type_scat_dispersion_imag
_atom_type_scat_source
C C 0.0033 0.0016 'International Tables Vol C Tables 4.2.6.8 and 6.1.1.4'
H H 0.0000 0.0000 'International Tables Vol C Tables 4.2.6.8 and 6.1.1.4'
N N 0.0061 0.0033 'International Tables Vol C Tables 4.2.6.8 and 6.1.1.4'
O O 0.0106 0.0060 'International Tables Vol C Tables 4.2.6.8 and 6.1.1.4'

loop_
_geom_angle_atom_site_label_1
_geom_angle_atom_site_label_2
_geom_angle_atom_site_label_3
_geom_angle
C15 O2 C12 121.76(8)
N2 N1 C2 124.75(8)
N2 N1 C3 114.70(8)
C2 N1 C3 120.54(8)
C1 N2 N1 115.11(8)
N4 N3 C2 124.49(8)
N4 N3 C6 114.70(7)
C2 N3 C6 120.79(8)
C1 N4 N3 115.24(7)
C3 C5 H1 111.9(8)
C3 C5 H16 107.7(8)
H1 C5 H16 108.4(11)
C3 C5 H17 108.9(8)
H1 C5 H17 106.6(12)
H16 C5 H17 113.5(11)
N1 C3 C4 109.95(8)
N1 C3 C5 109.81(8)
C4 C3 C5 112.49(9)
N1 C3 H15 103.8(7)
C4 C3 H15 109.6(7)
C5 C3 H15 110.9(7)
N4 C1 N2 126.67(8)
N4 C1 C9 116.83(8)
N2 C1 C9 116.50(8)
C14 C9 C10 119.21(9)
C14 C9 C1 120.40(8)
C10 C9 C1 120.39(8)
C13 C14 C9 121.30(9)
C13 C14 H7 117.9(8)
C9 C14 H7 120.7(8)
C12 C13 C14 118.24(9)
C12 C13 H23 120.1(8)
C14 C13 H23 121.7(8)
C11 C12 C13 121.62(9)
C11 C12 O2 115.15(9)
C13 C12 O2 123.12(9)
O3 C15 O2 123.56(9)
O3 C15 C16 126.74(9)
O2 C15 C16 109.69(8)
C15 C16 C19 108.73(8)
C15 C16 C18 109.28(8)
C19 C16 C18 110.36(9)
C15 C16 C17 108.13(8)
C19 C16 C17 110.20(9)
C18 C16 C17 110.10(9)
C16 C17 H2 113.3(9)
C16 C17 H5 108.0(8)
H2 C17 H5 112.1(12)
C16 C17 H6 110.7(8)
H2 C17 H6 105.9(12)
H5 C17 H6 106.7(12)
C16 C18 H3 112.2(9)
C16 C18 H4 112.7(8)
H3 C18 H4 106.7(12)
C16 C18 H27 111.4(8)
H3 C18 H27 108.3(11)
H4 C18 H27 105.1(11)
O1 C2 N3 122.99(9)
O1 C2 N1 123.27(8)
N3 C2 N1 113.75(8)
N3 C6 C7 109.82(8)
N3 C6 C8 109.45(8)
C7 C6 C8 112.46(9)
N3 C6 H14 105.4(7)
C7 C6 H14 108.8(7)
C8 C6 H14 110.7(7)
C6 C8 H8 110.6(9)
C6 C8 H9 108.4(7)
H8 C8 H9 111.8(12)
C6 C8 H10 109.6(8)
H8 C8 H10 108.6(12)
H9 C8 H10 107.9(11)
C6 C7 H11 109.4(7)
C6 C7 H12 109.4(8)
H11 C7 H12 109.1(11)
C6 C7 H13 109.3(8)
H11 C7 H13 107.1(11)
H12 C7 H13 112.5(12)
C3 C4 H18 111.0(9)
C3 C4 H19 112.5(8)
H18 C4 H19 108.2(11)
C3 C4 H20 111.9(7)
H18 C4 H20 109.1(11)
H19 C4 H20 103.8(10)
C11 C10 C9 120.11(9)
C11 C10 H21 119.9(7)
C9 C10 H21 120.0(7)
C12 C11 C10 119.52(9)
C12 C11 H22 120.2(8)
C10 C11 H22 120.3(8)
C16 C19 H24 108.0(8)
C16 C19 H25 107.0(8)
H24 C19 H25 110.1(11)
C16 C19 H26 111.7(9)
H24 C19 H26 110.7(12)
H25 C19 H26 109.3(12)

loop_
_geom_bond_atom_site_label_1
_geom_bond_atom_site_label_2
_geom_bond_distance
O2 C15 1.3684(13)
O2 C12 1.3962(12)
O3 C15 1.1970(12)
O1 C2 1.2242(12)
N1 N2 1.3649(11)
N1 C2 1.3792(13)
N1 C3 1.4775(12)
N2 C1 1.3330(12)
N3 N4 1.3684(11)
N3 C2 1.3789(12)
N3 C6 1.4783(12)
N4 C1 1.3315(12)
C5 C3 1.5169(14)
C5 H1 0.967(14)
C5 H16 0.992(14)
C5 H17 1.002(16)
C3 C4 1.5160(14)
C3 H15 0.974(12)
C1 C9 1.4806(13)
C9 C14 1.3933(13)
C9 C10 1.3955(13)
C14 C13 1.3893(14)
C14 H7 0.926(14)
C13 C12 1.3875(14)
C13 H23 0.951(14)
C12 C11 1.3851(15)
C15 C16 1.5209(14)
C16 C19 1.5247(15)
C16 C18 1.5337(15)
C16 C17 1.5348(15)
C17 H2 0.957(15)
C17 H5 0.982(14)
C17 H6 1.016(15)
C18 H3 0.968(15)
C18 H4 1.004(15)
C18 H27 1.004(13)
C6 C7 1.5128(14)
C6 C8 1.5212(14)
C6 H14 0.993(12)
C8 H8 0.936(15)
C8 H9 1.012(13)
C8 H10 0.938(14)
C7 H11 1.007(13)
C7 H12 1.004(14)
C7 H13 0.957(13)
C4 H18 0.961(15)
C4 H19 1.009(14)
C4 H20 0.984(12)
C10 C11 1.3872(14)
C10 H21 0.968(13)
C11 H22 0.993(14)
C19 H24 0.999(14)
C19 H25 0.978(14)
C19 H26 1.015(16)

loop_
_geom_torsion_atom_site_label_1
_geom_torsion_atom_site_label_2
_geom_torsion_atom_site_label_3
_geom_torsion_atom_site_label_4
_geom_torsion
C2 N1 N2 C1 -0.23(13)
C3 N1 N2 C1 178.98(8)
C2 N3 N4 C1 0.59(12)
C6 N3 N4 C1 178.98(8)
N2 N1 C3 C4 -59.11(11)
C2 N1 C3 C4 120.15(9)
N2 N1 C3 C5 65.18(11)
C2 N1 C3 C5 -115.57(10)
N3 N4 C1 N2 -0.54(13)
N3 N4 C1 C9 178.98(7)
N1 N2 C1 N4 0.37(14)
N1 N2 C1 C9 -179.14(8)
N4 C1 C9 C14 154.17(9)
N2 C1 C9 C14 -26.27(13)
N4 C1 C9 C10 -25.24(13)
N2 C1 C9 C10 154.32(9)
C10 C9 C14 C13 0.01(15)
C1 C9 C14 C13 -179.41(9)
C9 C14 C13 C12 -0.49(16)
C14 C13 C12 C11 0.52(17)
C14 C13 C12 O2 176.53(10)
C15 O2 C12 C11 -138.43(10)
C15 O2 C12 C13 45.32(15)
C12 O2 C15 O3 -2.83(15)
C12 O2 C15 C16 176.28(9)
O3 C15 C16 C19 -7.40(15)
O2 C15 C16 C19 173.52(9)
O3 C15 C16 C18 -127.92(11)
O2 C15 C16 C18 53.01(11)
O3 C15 C16 C17 112.24(12)
O2 C15 C16 C17 -66.83(11)
N4 N3 C2 O1 179.54(8)
C6 N3 C2 O1 1.25(13)
N4 N3 C2 N1 -0.47(12)
C6 N3 C2 N1 -178.77(8)
N2 N1 C2 O1 -179.73(8)
C3 N1 C2 O1 1.09(13)
N2 N1 C2 N3 0.29(12)
C3 N1 C2 N3 -178.89(8)
N4 N3 C6 C7 -62.02(10)
C2 N3 C6 C7 116.43(10)
N4 N3 C6 C8 61.89(10)
C2 N3 C6 C8 -119.66(9)
C14 C9 C10 C11 0.46(15)
C1 C9 C10 C11 179.88(9)
C13 C12 C11 C10 -0.07(17)
O2 C12 C11 C10 -176.37(9)
C9 C10 C11 C12 -0.44(16)
